data_1505530
loop_
_publ_author_name
'Cao, Chun-Li'
'Sun, Xiu-Li'
'Kang, Yan-Biao'
'Tang, Yong'

_publ_section_title
;
 Enantioselective formal [3+3] annulation for the direct construction of
 bicyclic skeletons with four stereogenic centers.
;
_journal_issue 21
_journal_name_full 'Organic letters'
_journal_page_first 4151
_journal_page_last 4154
_journal_paper_doi 10.1021/ol701669b
_journal_volume 9
_journal_year 2007
_chemical_absolute_configuration ad
_chemical_formula_sum 'C17 H20 O4'
_chemical_formula_weight 288.33
_chemical_name_systematic
; 
 ? 
;
_space_group_IT_number 4
_symmetry_cell_setting monoclinic
_symmetry_space_group_name_Hall 'P 2yb'
_symmetry_space_group_name_H-M 'P 1 21 1'
_atom_sites_solution_hydrogens geom
_atom_sites_solution_primary direct
_atom_sites_solution_secondary difmap
_audit_creation_method SHELXL-97
_cell_angle_alpha 90.00
_cell_angle_beta 92.659(2)
_cell_angle_gamma 90.00
_cell_formula_units_Z 2
_cell_length_a 6.1272(8)
_cell_length_b 11.9338(16)
_cell_length_c 10.1958(13)
_cell_measurement_reflns_used 2755
_cell_measurement_temperature 293(2)
_cell_measurement_theta_max 55.735
_cell_measurement_theta_min 5.258
_cell_volume 744.72(17)
_computing_cell_refinement 'Bruker SMART'
_computing_data_collection 'Bruker SMART'
_computing_data_reduction 'Bruker SHELXTL'
_computing_molecular_graphics 'Bruker SHELXTL'
_computing_publication_material 'Bruker SHELXTL'
_computing_structure_refinement 'SHELXL-97 (Sheldrick, 1997)'
_computing_structure_solution 'SHELXS-97 (Sheldrick, 1990)'
_diffrn_ambient_temperature 293(2)
_diffrn_measured_fraction_theta_full 0.995
_diffrn_measured_fraction_theta_max 0.995
_diffrn_measurement_device_type 'CCD area detector'
_diffrn_measurement_method 'phi and omega scans'
_diffrn_radiation_monochromator graphite
_diffrn_radiation_source 'fine-focus sealed tube'
_diffrn_radiation_type MoK\a
_diffrn_radiation_wavelength 0.71073
_diffrn_reflns_av_R_equivalents 0.0872
_diffrn_reflns_av_sigmaI/netI 0.0547
_diffrn_reflns_limit_h_max 7
_diffrn_reflns_limit_h_min -6
_diffrn_reflns_limit_k_max 15
_diffrn_reflns_limit_k_min -14
_diffrn_reflns_limit_l_max 10
_diffrn_reflns_limit_l_min -13
_diffrn_reflns_number 4349
_diffrn_reflns_theta_full 26.99
_diffrn_reflns_theta_max 26.99
_diffrn_reflns_theta_min 2.00
_exptl_absorpt_coefficient_mu 0.091
_exptl_absorpt_correction_T_max 1.00000
_exptl_absorpt_correction_T_min 0.75479
_exptl_absorpt_correction_type empirical
_exptl_crystal_colour colorless
_exptl_crystal_density_diffrn 1.286
_exptl_crystal_density_method 'not measured'
_exptl_crystal_description prismatic
_exptl_crystal_F_000 308
_exptl_crystal_size_max 0.501
_exptl_crystal_size_mid 0.446
_exptl_crystal_size_min 0.347
_refine_diff_density_max 0.308
_refine_diff_density_min -0.246
_refine_diff_density_rms 0.052
_refine_ls_abs_structure_details 'Flack H D (1983), Acta Cryst. A39, 876-881'
_refine_ls_abs_structure_Flack -10(10)
_refine_ls_extinction_method none
_refine_ls_goodness_of_fit_ref 1.036
_refine_ls_hydrogen_treatment mixed
_refine_ls_matrix_type full
_refine_ls_number_parameters 195
_refine_ls_number_reflns 1692
_refine_ls_number_restraints 1
_refine_ls_restrained_S_all 1.036
_refine_ls_R_factor_all 0.0461
_refine_ls_R_factor_gt 0.0443
_refine_ls_shift/su_max 0.007
_refine_ls_shift/su_mean 0.002
_refine_ls_structure_factor_coef Fsqd
_refine_ls_weighting_details 'calc w=1/[\s^2^(Fo^2^)+(0.0791P)^2^+0.0000P] where P=(Fo^2^+2Fc^2^)/3'
_refine_ls_weighting_scheme calc
_refine_ls_wR_factor_gt 0.1145
_refine_ls_wR_factor_ref 0.1160
_reflns_number_gt 1600
_reflns_number_total 1692
_reflns_threshold_expression >2sigma(I)
_cod_data_source_file ol701669b-file003.cif
_cod_data_source_block cd27122
_cod_depositor_comments
;
The following automatic conversions were performed:

'_symmetry_cell_setting' value 'Monoclinic' changed to 'monoclinic'
according to /home/saulius/struct/CIF-dictionaries/cif_core.dic
dictionary named 'cif_core.dic' version 2.4.1 from 2010-06-29.

Automatic conversion script
Id: cif_fix_values 1715 2011-07-08 13:25:40Z adriana 
;
_cod_original_sg_symbol_H-M P2(1)
_cod_database_code 1505530

loop_
_symmetry_equiv_pos_as_xyz
'x, y, z'
'-x, y+1/2, -z'

loop_
_atom_site_label
_atom_site_type_symbol
_atom_site_fract_x
_atom_site_fract_y
_atom_site_fract_z
_atom_site_U_iso_or_equiv
_atom_site_adp_type
_atom_site_occupancy
_atom_site_symmetry_multiplicity
_atom_site_calc_flag
_atom_site_refinement_flags
O1 O 0.4482(2) 0.13205(15) 0.45587(15) 0.0373(4) Uani 1 1 d .
O2 O 0.4473(3) -0.14520(15) 0.4765(2) 0.0496(5) Uani 1 1 d .
O3 O 0.6827(4) 0.2167(3) 0.1636(2) 0.0737(7) Uani 1 1 d .
O4 O 0.3428(3) 0.2187(2) 0.2292(2) 0.0604(5) Uani 1 1 d .
C1 C 0.5943(3) 0.10843(16) 0.35524(18) 0.0303(4) Uani 1 1 d .
C2 C 0.8342(3) 0.11819(17) 0.40565(19) 0.0316(4) Uani 1 1 d .
H2A H 0.8497 0.1868 0.4562 0.038 Uiso 1 1 calc R
H2B H 0.9239 0.1258 0.3302 0.038 Uiso 1 1 calc R
C3 C 0.9276(3) 0.02025(17) 0.4916(2) 0.0303(4) Uani 1 1 d .
H3 H 1.0808 0.0133 0.4693 0.036 Uiso 1 1 calc R
C4 C 0.8233(3) -0.09604(17) 0.4592(2) 0.0320(4) Uani 1 1 d .
H4 H 0.8462 -0.1453 0.5355 0.038 Uiso 1 1 calc R
C5 C 0.5823(3) -0.08762(17) 0.4255(2) 0.0321(4) Uani 1 1 d .
C6 C 0.5280(3) -0.01133(17) 0.3119(2) 0.0328(4) Uani 1 1 d .
H6 H 0.3692 -0.0125 0.2952 0.039 Uiso 1 1 calc R
C7 C 0.6344(4) -0.0587(2) 0.1897(2) 0.0442(6) Uani 1 1 d .
H7A H 0.5572 -0.1262 0.1619 0.053 Uiso 1 1 calc R
H7B H 0.6177 -0.0045 0.1191 0.053 Uiso 1 1 calc R
C8 C 0.8774(4) -0.0864(2) 0.2119(2) 0.0466(6) Uani 1 1 d .
H8A H 0.9259 -0.1296 0.1382 0.056 Uiso 1 1 calc R
H8B H 0.9610 -0.0173 0.2164 0.056 Uiso 1 1 calc R
C9 C 0.9201(4) -0.1528(2) 0.3383(2) 0.0429(5) Uani 1 1 d .
H9A H 1.0765 -0.1614 0.3542 0.051 Uiso 1 1 calc R
H9B H 0.8573 -0.2270 0.3274 0.051 Uiso 1 1 calc R
C10 C 0.9335(3) 0.04249(19) 0.6391(2) 0.0347(4) Uani 1 1 d .
C11 C 0.7651(4) 0.0902(2) 0.7047(2) 0.0474(6) Uani 1 1 d .
H11 H 0.6359 0.1090 0.6584 0.057 Uiso 1 1 calc R
C12 C 0.7857(6) 0.1110(3) 0.8399(2) 0.0571(7) Uani 1 1 d .
H12 H 0.6714 0.1442 0.8824 0.069 Uiso 1 1 calc R
C13 C 0.9724(6) 0.0825(3) 0.9089(2) 0.0642(8) Uani 1 1 d .
H13 H 0.9861 0.0967 0.9986 0.077 Uiso 1 1 calc R
C14 C 1.1387(5) 0.0336(4) 0.8472(3) 0.0769(10) Uani 1 1 d .
H14 H 1.2648 0.0128 0.8954 0.092 Uiso 1 1 calc R
C15 C 1.1232(4) 0.0139(3) 0.7121(3) 0.0574(7) Uani 1 1 d .
H15 H 1.2398 -0.0183 0.6707 0.069 Uiso 1 1 calc R
C16 C 0.5510(4) 0.18784(18) 0.2381(2) 0.0389(5) Uani 1 1 d .
C17 C 0.2786(6) 0.2956(3) 0.1250(4) 0.0766(10) Uani 1 1 d .
H17A H 0.3462 0.3671 0.1418 0.115 Uiso 1 1 calc R
H17B H 0.1226 0.3041 0.1212 0.115 Uiso 1 1 calc R
H17C H 0.3244 0.2667 0.0428 0.115 Uiso 1 1 calc R
H1 H 0.453(5) 0.204(3) 0.476(3) 0.052(9) Uiso 1 1 d .

loop_
_atom_site_aniso_label
_atom_site_aniso_U_11
_atom_site_aniso_U_22
_atom_site_aniso_U_33
_atom_site_aniso_U_23
_atom_site_aniso_U_13
_atom_site_aniso_U_12
O1 0.0403(8) 0.0367(8) 0.0356(7) -0.0005(6) 0.0084(6) 0.0054(6)
O2 0.0411(9) 0.0408(9) 0.0670(11) 0.0161(8) 0.0035(8) -0.0084(7)
O3 0.0664(12) 0.0971(18) 0.0584(13) 0.0407(13) 0.0109(10) 0.0018(12)
O4 0.0579(10) 0.0697(13) 0.0531(10) 0.0248(10) -0.0036(9) 0.0166(10)
C1 0.0336(9) 0.0292(9) 0.0283(8) 0.0005(7) 0.0025(7) 0.0007(7)
C2 0.0347(9) 0.0294(9) 0.0310(9) -0.0006(7) 0.0038(7) -0.0076(7)
C3 0.0273(8) 0.0333(10) 0.0303(9) -0.0022(7) 0.0016(7) -0.0018(7)
C4 0.0337(9) 0.0295(9) 0.0323(9) 0.0008(8) -0.0025(8) 0.0020(8)
C5 0.0340(9) 0.0240(9) 0.0382(10) -0.0036(8) -0.0007(8) -0.0006(7)
C6 0.0298(8) 0.0322(10) 0.0361(10) -0.0016(8) -0.0036(7) -0.0011(8)
C7 0.0535(13) 0.0449(12) 0.0333(11) -0.0096(9) -0.0078(9) 0.0057(10)
C8 0.0496(12) 0.0525(14) 0.0382(11) -0.0114(11) 0.0067(10) 0.0075(11)
C9 0.0411(11) 0.0399(12) 0.0473(12) -0.0105(10) -0.0014(9) 0.0107(9)
C10 0.0385(10) 0.0350(10) 0.0303(10) 0.0002(8) -0.0006(8) -0.0065(8)
C11 0.0529(13) 0.0576(15) 0.0318(11) -0.0010(11) 0.0043(10) 0.0039(11)
C12 0.0767(17) 0.0626(17) 0.0329(12) -0.0038(11) 0.0114(11) -0.0002(14)
C13 0.085(2) 0.078(2) 0.0289(11) -0.0029(12) -0.0035(12) -0.0194(17)
C14 0.0648(16) 0.124(3) 0.0399(14) 0.0054(18) -0.0196(13) -0.010(2)
C15 0.0464(12) 0.085(2) 0.0402(13) 0.0006(13) -0.0080(10) 0.0034(13)
C16 0.0505(12) 0.0323(10) 0.0338(10) 0.0034(8) -0.0001(9) -0.0012(9)
C17 0.092(2) 0.073(2) 0.0636(19) 0.0261(17) -0.0179(18) 0.0209(19)

loop_
_atom_type_symbol
_atom_type_description
_atom_type_scat_dispersion_real
_atom_type_scat_dispersion_imag
_atom_type_scat_source
C C 0.0033 0.0000 'International Tables Vol C Tables 4.2.6.8 and 6.1.1.4'
H H 0.0000 0.0000 'International Tables Vol C Tables 4.2.6.8 and 6.1.1.4'
O O 0.0106 0.0000 'International Tables Vol C Tables 4.2.6.8 and 6.1.1.4'

loop_
_geom_angle_atom_site_label_1
_geom_angle_atom_site_label_2
_geom_angle_atom_site_label_3
_geom_angle
C1 O1 H1 110(2)
C16 O4 C17 117.0(2)
O1 C1 C16 110.30(16)
O1 C1 C2 111.58(15)
C16 C1 C2 109.88(16)
O1 C1 C6 102.96(16)
C16 C1 C6 108.32(16)
C2 C1 C6 113.58(15)
C1 C2 C3 116.89(15)
C1 C2 H2A 108.1
C3 C2 H2A 108.1
C1 C2 H2B 108.1
C3 C2 H2B 108.1
H2A C2 H2B 107.3
C10 C3 C2 114.61(17)
C10 C3 C4 110.80(17)
C2 C3 C4 114.45(15)
C10 C3 H3 105.3
C2 C3 H3 105.3
C4 C3 H3 105.3
C5 C4 C9 104.82(17)
C5 C4 C3 112.20(16)
C9 C4 C3 112.96(18)
C5 C4 H4 108.9
C9 C4 H4 108.9
C3 C4 H4 108.9
O2 C5 C6 123.03(18)
O2 C5 C4 123.15(19)
C6 C5 C4 113.43(17)
C5 C6 C7 108.38(17)
C5 C6 C1 107.13(15)
C7 C6 C1 117.09(17)
C5 C6 H6 108.0
C7 C6 H6 108.0
C1 C6 H6 108.0
C8 C7 C6 113.89(18)
C8 C7 H7A 108.8
C6 C7 H7A 108.8
C8 C7 H7B 108.8
C6 C7 H7B 108.8
H7A C7 H7B 107.7
C9 C8 C7 111.4(2)
C9 C8 H8A 109.4
C7 C8 H8A 109.4
C9 C8 H8B 109.4
C7 C8 H8B 109.4
H8A C8 H8B 108.0
C8 C9 C4 112.86(18)
C8 C9 H9A 109.0
C4 C9 H9A 109.0
C8 C9 H9B 109.0
C4 C9 H9B 109.0
H9A C9 H9B 107.8
C11 C10 C15 117.8(2)
C11 C10 C3 124.46(19)
C15 C10 C3 117.7(2)
C10 C11 C12 121.0(2)
C10 C11 H11 119.5
C12 C11 H11 119.5
C13 C12 C11 120.1(3)
C13 C12 H12 120.0
C11 C12 H12 120.0
C14 C13 C12 120.0(2)
C14 C13 H13 120.0
C12 C13 H13 120.0
C13 C14 C15 120.8(3)
C13 C14 H14 119.6
C15 C14 H14 119.6
C10 C15 C14 120.2(3)
C10 C15 H15 119.9
C14 C15 H15 119.9
O3 C16 O4 123.8(2)
O3 C16 C1 125.4(2)
O4 C16 C1 110.8(2)
O4 C17 H17A 109.5
O4 C17 H17B 109.5
H17A C17 H17B 109.5
O4 C17 H17C 109.5
H17A C17 H17C 109.5
H17B C17 H17C 109.5

loop_
_geom_bond_atom_site_label_1
_geom_bond_atom_site_label_2
_geom_bond_distance
O1 C1 1.421(2)
O1 H1 0.88(4)
O2 C5 1.211(3)
O3 C16 1.185(3)
O4 C16 1.327(3)
O4 C17 1.445(3)
C1 C16 1.538(3)
C1 C2 1.539(3)
C1 C6 1.545(3)
C2 C3 1.554(3)
C2 H2A 0.9700
C2 H2B 0.9700
C3 C10 1.526(3)
C3 C4 1.557(3)
C3 H3 0.9800
C4 C5 1.504(3)
C4 C9 1.548(3)
C4 H4 0.9800
C5 C6 1.499(3)
C6 C7 1.540(3)
C6 H6 0.9800
C7 C8 1.531(3)
C7 H7A 0.9700
C7 H7B 0.9700
C8 C9 1.525(4)
C8 H8A 0.9700
C8 H8B 0.9700
C9 H9A 0.9700
C9 H9B 0.9700
C10 C11 1.378(3)
C10 C15 1.393(3)
C11 C12 1.400(3)
C11 H11 0.9300
C12 C13 1.358(5)
C12 H12 0.9300
C13 C14 1.355(6)
C13 H13 0.9300
C14 C15 1.396(4)
C14 H14 0.9300
C15 H15 0.9300
C17 H17A 0.9600
C17 H17B 0.9600
C17 H17C 0.9600

loop_
_geom_hbond_atom_site_label_D
_geom_hbond_atom_site_label_H
_geom_hbond_atom_site_label_A
_geom_hbond_distance_DH
_geom_hbond_distance_HA
_geom_hbond_distance_DA
_geom_hbond_angle_DHA
_geom_hbond_site_symmetry_A
O1 H1 O2 0.88(4) 1.96(4) 2.812(2) 164(3) 2_656

loop_
_geom_torsion_atom_site_label_1
_geom_torsion_atom_site_label_2
_geom_torsion_atom_site_label_3
_geom_torsion_atom_site_label_4
_geom_torsion
O1 C1 C2 C3 76.3(2)
C16 C1 C2 C3 -161.06(17)
C6 C1 C2 C3 -39.6(2)
C1 C2 C3 C10 -99.4(2)
C1 C2 C3 C4 30.2(2)
C10 C3 C4 C5 93.8(2)
C2 C3 C4 C5 -37.7(2)
C10 C3 C4 C9 -147.97(18)
C2 C3 C4 C9 80.6(2)
C9 C4 C5 O2 107.9(2)
C3 C4 C5 O2 -129.2(2)
C9 C4 C5 C6 -65.2(2)
C3 C4 C5 C6 57.8(2)
O2 C5 C6 C7 -111.4(2)
C4 C5 C6 C7 61.7(2)
O2 C5 C6 C1 121.4(2)
C4 C5 C6 C1 -65.5(2)
O1 C1 C6 C5 -65.98(17)
C16 C1 C6 C5 177.20(17)
C2 C1 C6 C5 54.8(2)
O1 C1 C6 C7 172.14(17)
C16 C1 C6 C7 55.3(2)
C2 C1 C6 C7 -67.1(2)
C5 C6 C7 C8 -50.5(3)
C1 C6 C7 C8 70.8(3)
C6 C7 C8 C9 47.2(3)
C7 C8 C9 C4 -52.4(3)
C5 C4 C9 C8 59.3(2)
C3 C4 C9 C8 -63.2(2)
C2 C3 C10 C11 44.2(3)
C4 C3 C10 C11 -87.2(3)
C2 C3 C10 C15 -134.9(2)
C4 C3 C10 C15 93.8(2)
C15 C10 C11 C12 1.0(4)
C3 C10 C11 C12 -178.1(2)
C10 C11 C12 C13 -0.9(4)
C11 C12 C13 C14 -0.3(5)
C12 C13 C14 C15 1.4(6)
C11 C10 C15 C14 0.1(5)
C3 C10 C15 C14 179.3(3)
C13 C14 C15 C10 -1.4(6)
C17 O4 C16 O3 -2.7(5)
C17 O4 C16 C1 178.7(3)
O1 C1 C16 O3 152.0(3)
C2 C1 C16 O3 28.6(3)
C6 C1 C16 O3 -96.0(3)
O1 C1 C16 O4 -29.4(3)
C2 C1 C16 O4 -152.8(2)
C6 C1 C16 O4 82.6(2)

loop_
_cod_related_entry_id
_cod_related_entry_code
_cod_related_entry_database
1 30651629 ChemSpider
